data_7034877
loop_
_publ_author_name
'Z\'amostn\'a, Lada'
'Sander, Stefan'
'Braun, Thomas'
'Laubenstein, Reik'
'Braun, Beatrice'
'Herrmann, Roy'
'Kl\"aring, Paul'

_publ_section_title
;
 Synthesis and structure of rhodium(i) silyl carbonyl complexes:
 photochemical C-F and C-H bond activation of fluorinated aromatic
 compounds.
;
_journal_issue 20
_journal_name_full 'Dalton transactions (Cambridge, England : 2003)'
_journal_page_first 9450
_journal_page_last 9469
_journal_paper_doi 10.1039/c5dt00819k
_journal_volume 44
_journal_year 2015
_chemical_formula_moiety 'C32 H70 O2 P4 Rh2'
_chemical_formula_sum 'C16 H35 O P2 Rh'
_chemical_formula_weight 408.29
_chemical_name_systematic
; 
 ? 
;
_space_group_IT_number 2
_symmetry_cell_setting Triclinic'
_symmetry_space_group_name_Hall '-P 1'
_symmetry_space_group_name_H-M 'P -1'
_atom_sites_solution_hydrogens geom
_atom_sites_solution_primary direct
_atom_sites_solution_secondary difmap
_audit_creation_method SHELXL-97
_audit_update_record
;
2015-02-17 deposited with the CCDC.
2015-04-17 downloaded from the CCDC.
;
_cell_angle_alpha 93.3930(19)
_cell_angle_beta 95.2970(18)
_cell_angle_gamma 90.2790(19)
_cell_formula_units_Z 4
_cell_length_a 7.5908(4)
_cell_length_b 14.1700(7)
_cell_length_c 18.0805(8)
_cell_measurement_temperature 100(2)
_cell_measurement_theta_max 43.86
_cell_measurement_theta_min 2.69
_cell_volume 1932.96(16)
_computing_cell_refinement 'Bruker SAINT'
_computing_data_collection 'Bruker APEX2'
_computing_data_reduction 'Bruker SAINT'
_computing_molecular_graphics 'Bruker SHELXTL'
_computing_publication_material 'Bruker SHELXTL'
_computing_structure_refinement 'SHELXL-97 (Sheldrick, 1997)'
_computing_structure_solution 'SHELXS-97 (Sheldrick, 1990)'
_diffrn_ambient_temperature 100(2)
_diffrn_measured_fraction_theta_full 0.999
_diffrn_measured_fraction_theta_max 0.997
_diffrn_measurement_device_type 'Bruker D8 Venture'
_diffrn_measurement_method '\f and \w scans'
_diffrn_radiation_monochromator graphite
_diffrn_radiation_source 'fine-focus sealed tube'
_diffrn_radiation_type MoK\a
_diffrn_radiation_wavelength 0.71073
_diffrn_reflns_av_R_equivalents 0.0413
_diffrn_reflns_av_sigmaI/netI 0.0388
_diffrn_reflns_limit_h_max 14
_diffrn_reflns_limit_h_min -14
_diffrn_reflns_limit_k_max 27
_diffrn_reflns_limit_k_min -27
_diffrn_reflns_limit_l_max 35
_diffrn_reflns_limit_l_min -35
_diffrn_reflns_number 177204
_diffrn_reflns_theta_full 25.00
_diffrn_reflns_theta_max 44.31
_diffrn_reflns_theta_min 2.27
_exptl_absorpt_coefficient_mu 1.045
_exptl_absorpt_correction_T_max 0.7487
_exptl_absorpt_correction_T_min 0.6524
_exptl_absorpt_correction_type multi-scan
_exptl_absorpt_process_details 'Bruker APEX2'
_exptl_crystal_colour yellow
_exptl_crystal_density_diffrn 1.403
_exptl_crystal_density_method 'not measured'
_exptl_crystal_description fragment
_exptl_crystal_F_000 856
_exptl_crystal_size_max 0.31
_exptl_crystal_size_mid 0.28
_exptl_crystal_size_min 0.12
_refine_diff_density_max 3.271
_refine_diff_density_min -0.967
_refine_diff_density_rms 0.142
_refine_ls_extinction_method none
_refine_ls_goodness_of_fit_ref 1.053
_refine_ls_hydrogen_treatment mixed
_refine_ls_matrix_type full
_refine_ls_number_parameters 379
_refine_ls_number_reflns 30661
_refine_ls_number_restraints 0
_refine_ls_restrained_S_all 1.053
_refine_ls_R_factor_all 0.0623
_refine_ls_R_factor_gt 0.0386
_refine_ls_shift/su_max 0.028
_refine_ls_shift/su_mean 0.000
_refine_ls_structure_factor_coef Fsqd
_refine_ls_weighting_details 'calc w=1/[\s^2^(Fo^2^)+(0.0355P)^2^+1.1171P] where P=(Fo^2^+2Fc^2^)/3'
_refine_ls_weighting_scheme calc
_refine_ls_wR_factor_gt 0.0786
_refine_ls_wR_factor_ref 0.0857
_reflns_number_gt 23469
_reflns_number_total 30661
_reflns_threshold_expression >2sigma(I)
_cod_data_source_file c5dt00819k2.cif
_cod_data_source_block complex4_lzss4c
_cod_depositor_comments 'Adding full bibliography for 7034874--7034883.cif.'
_cod_original_sg_symbol_Hall -P1
_cod_original_sg_symbol_H-M P-1
_cod_database_code 7034877

loop_
_symmetry_equiv_pos_as_xyz
'x, y, z'
'-x, -y, -z'

loop_
_atom_site_label
_atom_site_type_symbol
_atom_site_fract_x
_atom_site_fract_y
_atom_site_fract_z
_atom_site_U_iso_or_equiv
_atom_site_adp_type
_atom_site_occupancy
_atom_site_symmetry_multiplicity
_atom_site_calc_flag
_atom_site_refinement_flags
C1 C 0.67534(18) 0.19557(9) 0.31182(7) 0.0179(2) Uani 1 1 d .
H1A H 0.5852 0.2122 0.3465 0.021 Uiso 1 1 calc R
H1B H 0.7658 0.2467 0.3171 0.021 Uiso 1 1 calc R
C2 C 0.58711(17) 0.18940(9) 0.23184(7) 0.01712(19) Uani 1 1 d .
H2A H 0.5782 0.2537 0.2133 0.021 Uiso 1 1 calc R
H2B H 0.4656 0.1636 0.2316 0.021 Uiso 1 1 calc R
C3 C 0.95724(18) 0.12095(10) 0.41147(7) 0.0205(2) Uani 1 1 d .
H3 H 1.0097 0.0619 0.4314 0.025 Uiso 1 1 calc R
C4 C 1.1060(2) 0.17259(13) 0.37779(9) 0.0294(3) Uani 1 1 d .
H4A H 1.0641 0.2344 0.3625 0.044 Uiso 1 1 calc R
H4B H 1.1409 0.1350 0.3344 0.044 Uiso 1 1 calc R
H4C H 1.2080 0.1813 0.4150 0.044 Uiso 1 1 calc R
C5 C 0.8944(2) 0.17891(12) 0.47758(8) 0.0287(3) Uani 1 1 d .
H5A H 0.9957 0.1953 0.5137 0.043 Uiso 1 1 calc R
H5B H 0.8082 0.1418 0.5011 0.043 Uiso 1 1 calc R
H5C H 0.8388 0.2369 0.4604 0.043 Uiso 1 1 calc R
C6 C 0.61348(19) 0.02833(10) 0.39049(7) 0.0207(2) Uani 1 1 d .
H6 H 0.5687 0.0781 0.4254 0.025 Uiso 1 1 calc R
C7 C 0.4578(2) -0.00964(14) 0.33766(10) 0.0320(3) Uani 1 1 d .
H7A H 0.5001 -0.0565 0.3015 0.048 Uiso 1 1 calc R
H7B H 0.4019 0.0426 0.3114 0.048 Uiso 1 1 calc R
H7C H 0.3713 -0.0394 0.3662 0.048 Uiso 1 1 calc R
C8 C 0.6910(2) -0.05145(12) 0.43618(9) 0.0300(3) Uani 1 1 d .
H8A H 0.5970 -0.0810 0.4608 0.045 Uiso 1 1 calc R
H8B H 0.7825 -0.0257 0.4738 0.045 Uiso 1 1 calc R
H8C H 0.7432 -0.0988 0.4033 0.045 Uiso 1 1 calc R
C9 C 0.84539(17) 0.19965(9) 0.12359(7) 0.01779(19) Uani 1 1 d .
H9 H 0.7643 0.2502 0.1049 0.021 Uiso 1 1 calc R
C10 C 0.9874(2) 0.24625(12) 0.17957(9) 0.0296(3) Uani 1 1 d .
H10A H 1.0690 0.1980 0.1985 0.044 Uiso 1 1 calc R
H10B H 0.9313 0.2774 0.2210 0.044 Uiso 1 1 calc R
H10C H 1.0532 0.2932 0.1551 0.044 Uiso 1 1 calc R
C11 C 0.9312(2) 0.15402(11) 0.05737(8) 0.0245(2) Uani 1 1 d .
H11A H 1.0006 0.2017 0.0353 0.037 Uiso 1 1 calc R
H11B H 0.8389 0.1281 0.0201 0.037 Uiso 1 1 calc R
H11C H 1.0090 0.1031 0.0742 0.037 Uiso 1 1 calc R
C12 C 0.54367(16) 0.07032(8) 0.09440(6) 0.01564(18) Uani 1 1 d .
H12 H 0.6082 0.0356 0.0555 0.019 Uiso 1 1 calc R
C13 C 0.4205(2) -0.00183(11) 0.12376(8) 0.0239(2) Uani 1 1 d .
H13A H 0.3473 0.0303 0.1592 0.036 Uiso 1 1 calc R
H13B H 0.4913 -0.0503 0.1487 0.036 Uiso 1 1 calc R
H13C H 0.3441 -0.0316 0.0821 0.036 Uiso 1 1 calc R
C14 C 0.43944(19) 0.14857(10) 0.05577(8) 0.0223(2) Uani 1 1 d .
H14A H 0.3525 0.1202 0.0173 0.033 Uiso 1 1 calc R
H14B H 0.5209 0.1893 0.0328 0.033 Uiso 1 1 calc R
H14C H 0.3781 0.1863 0.0925 0.033 Uiso 1 1 calc R
C15 C 0.99481(18) -0.08993(9) 0.29028(9) 0.0220(2) Uani 1 1 d .
C16 C 0.9129(2) -0.07682(10) 0.13489(9) 0.0267(3) Uani 1 1 d .
H16A H 1.0328 -0.1025 0.1399 0.040 Uiso 1 1 calc R
H16B H 0.9021 -0.0343 0.0939 0.040 Uiso 1 1 calc R
H16C H 0.8270 -0.1288 0.1245 0.040 Uiso 1 1 calc R
C17 C 0.72843(18) 0.69687(8) 0.30946(7) 0.01748(19) Uani 1 1 d .
H17A H 0.6398 0.7469 0.3165 0.021 Uiso 1 1 calc R
H17B H 0.8364 0.7145 0.3425 0.021 Uiso 1 1 calc R
C18 C 0.77319(17) 0.69192(9) 0.22820(7) 0.01685(19) Uani 1 1 d .
H18A H 0.8944 0.6672 0.2257 0.020 Uiso 1 1 calc R
H18B H 0.7709 0.7564 0.2099 0.020 Uiso 1 1 calc R
C19 C 0.50374(19) 0.61861(9) 0.41330(7) 0.0199(2) Uani 1 1 d .
H19 H 0.4639 0.5589 0.4338 0.024 Uiso 1 1 calc R
C20 C 0.6007(2) 0.67716(12) 0.47822(8) 0.0287(3) Uani 1 1 d .
H20A H 0.6438 0.7363 0.4605 0.043 Uiso 1 1 calc R
H20B H 0.7010 0.6413 0.4996 0.043 Uiso 1 1 calc R
H20C H 0.5194 0.6915 0.5164 0.043 Uiso 1 1 calc R
C21 C 0.3363(2) 0.66852(12) 0.38266(9) 0.0280(3) Uani 1 1 d .
H21A H 0.2524 0.6733 0.4207 0.042 Uiso 1 1 calc R
H21B H 0.2821 0.6321 0.3385 0.042 Uiso 1 1 calc R
H21C H 0.3674 0.7320 0.3691 0.042 Uiso 1 1 calc R
C22 C 0.83755(18) 0.52978(10) 0.38555(7) 0.0205(2) Uani 1 1 d .
H22 H 0.9010 0.5800 0.4192 0.025 Uiso 1 1 calc R
C23 C 0.7878(2) 0.44958(12) 0.43268(9) 0.0295(3) Uani 1 1 d .
H23A H 0.7177 0.4018 0.4012 0.044 Uiso 1 1 calc R
H23B H 0.7181 0.4747 0.4722 0.044 Uiso 1 1 calc R
H23C H 0.8956 0.4207 0.4549 0.044 Uiso 1 1 calc R
C24 C 0.9626(2) 0.49314(15) 0.32932(10) 0.0332(3) Uani 1 1 d .
H24A H 1.0660 0.4647 0.3556 0.050 Uiso 1 1 calc R
H24B H 1.0012 0.5457 0.3016 0.050 Uiso 1 1 calc R
H24C H 0.9011 0.4455 0.2946 0.050 Uiso 1 1 calc R
C25 C 0.45703(16) 0.70036(8) 0.12543(7) 0.01667(18) Uani 1 1 d .
H25 H 0.5265 0.7529 0.1071 0.020 Uiso 1 1 calc R
C26 C 0.3414(2) 0.74304(12) 0.18361(9) 0.0279(3) Uani 1 1 d .
H26A H 0.2600 0.7886 0.1606 0.042 Uiso 1 1 calc R
H26B H 0.4168 0.7752 0.2245 0.042 Uiso 1 1 calc R
H26C H 0.2734 0.6926 0.2031 0.042 Uiso 1 1 calc R
C27 C 0.34081(19) 0.65494(11) 0.05911(8) 0.0233(2) Uani 1 1 d .
H27A H 0.2740 0.6018 0.0754 0.035 Uiso 1 1 calc R
H27B H 0.4156 0.6320 0.0206 0.035 Uiso 1 1 calc R
H27C H 0.2583 0.7019 0.0388 0.035 Uiso 1 1 calc R
C28 C 0.74351(16) 0.57491(9) 0.08950(7) 0.01621(18) Uani 1 1 d .
H28 H 0.6577 0.5430 0.0505 0.019 Uiso 1 1 calc R
C29 C 0.83195(19) 0.65492(10) 0.05279(8) 0.0217(2) Uani 1 1 d .
H29A H 0.9195 0.6872 0.0890 0.033 Uiso 1 1 calc R
H29B H 0.7421 0.7001 0.0356 0.033 Uiso 1 1 calc R
H29C H 0.8908 0.6287 0.0103 0.033 Uiso 1 1 calc R
C30 C 0.8777(2) 0.50041(11) 0.11448(9) 0.0253(3) Uani 1 1 d .
H30A H 0.9310 0.4724 0.0711 0.038 Uiso 1 1 calc R
H30B H 0.8178 0.4509 0.1387 0.038 Uiso 1 1 calc R
H30C H 0.9704 0.5302 0.1497 0.038 Uiso 1 1 calc R
C31 C 0.40584(18) 0.40906(9) 0.29234(8) 0.0210(2) Uani 1 1 d .
C32 C 0.3976(2) 0.42406(10) 0.13658(9) 0.0254(3) Uani 1 1 d .
H32A H 0.4189 0.3563 0.1405 0.038 Uiso 1 1 calc R
H32B H 0.4546 0.4462 0.0942 0.038 Uiso 1 1 calc R
H32C H 0.2700 0.4351 0.1292 0.038 Uiso 1 1 calc R
O1 O 1.07372(18) -0.14288(10) 0.32207(9) 0.0391(3) Uani 1 1 d .
O2 O 0.34492(18) 0.35606(10) 0.32635(9) 0.0373(3) Uani 1 1 d .
P1 P 0.78125(4) 0.08321(2) 0.337766(16) 0.01355(5) Uani 1 1 d .
P2 P 0.71269(4) 0.11349(2) 0.168873(16) 0.01197(4) Uani 1 1 d .
P3 P 0.64012(4) 0.58315(2) 0.336609(16) 0.01341(5) Uani 1 1 d .
P4 P 0.61579(4) 0.61527(2) 0.167294(16) 0.01157(4) Uani 1 1 d .
Rh1 Rh 0.863022(11) -0.000705(6) 0.235421(5) 0.01124(2) Uani 1 1 d .
Rh2 Rh 0.504726(11) 0.499087(6) 0.235873(5) 0.01114(2) Uani 1 1 d .

loop_
_atom_site_aniso_label
_atom_site_aniso_U_11
_atom_site_aniso_U_22
_atom_site_aniso_U_33
_atom_site_aniso_U_23
_atom_site_aniso_U_13
_atom_site_aniso_U_12
C1 0.0244(5) 0.0145(4) 0.0142(4) -0.0010(3) -0.0003(4) 0.0070(4)
C2 0.0204(5) 0.0167(4) 0.0139(4) 0.0004(3) -0.0002(4) 0.0079(4)
C3 0.0241(6) 0.0198(5) 0.0156(5) -0.0029(4) -0.0061(4) 0.0043(4)
C4 0.0234(6) 0.0337(8) 0.0284(7) -0.0064(6) -0.0056(5) -0.0055(5)
C5 0.0409(8) 0.0270(7) 0.0162(5) -0.0060(5) -0.0036(5) 0.0053(6)
C6 0.0243(6) 0.0216(5) 0.0173(5) 0.0036(4) 0.0059(4) 0.0033(4)
C7 0.0216(6) 0.0432(9) 0.0323(8) 0.0085(7) 0.0040(5) -0.0074(6)
C8 0.0388(8) 0.0273(7) 0.0253(7) 0.0110(5) 0.0046(6) 0.0030(6)
C9 0.0201(5) 0.0147(4) 0.0189(5) 0.0046(4) 0.0013(4) -0.0015(4)
C10 0.0329(7) 0.0266(7) 0.0285(7) 0.0030(5) -0.0012(6) -0.0138(6)
C11 0.0254(6) 0.0256(6) 0.0242(6) 0.0052(5) 0.0090(5) -0.0018(5)
C12 0.0167(4) 0.0163(4) 0.0134(4) 0.0008(3) -0.0010(3) 0.0007(3)
C13 0.0237(6) 0.0253(6) 0.0221(6) 0.0023(5) -0.0026(4) -0.0078(5)
C14 0.0219(5) 0.0238(6) 0.0199(5) 0.0033(4) -0.0061(4) 0.0033(4)
C15 0.0197(5) 0.0144(5) 0.0321(7) -0.0011(4) 0.0055(5) -0.0001(4)
C16 0.0290(7) 0.0192(5) 0.0335(7) 0.0070(5) 0.0067(5) 0.0060(5)
C17 0.0247(5) 0.0142(4) 0.0134(4) -0.0006(3) 0.0023(4) -0.0067(4)
C18 0.0195(5) 0.0170(4) 0.0143(4) 0.0008(3) 0.0028(4) -0.0075(4)
C19 0.0270(6) 0.0195(5) 0.0137(4) -0.0024(4) 0.0076(4) -0.0051(4)
C20 0.0437(9) 0.0280(7) 0.0142(5) -0.0050(5) 0.0056(5) -0.0071(6)
C21 0.0279(7) 0.0315(7) 0.0256(6) -0.0042(5) 0.0113(5) 0.0043(5)
C22 0.0207(5) 0.0215(5) 0.0189(5) 0.0040(4) -0.0027(4) -0.0029(4)
C23 0.0338(7) 0.0263(7) 0.0287(7) 0.0125(5) -0.0023(6) -0.0004(5)
C24 0.0220(6) 0.0443(10) 0.0341(8) 0.0082(7) 0.0032(6) 0.0090(6)
C25 0.0187(5) 0.0143(4) 0.0176(5) 0.0041(3) 0.0027(4) 0.0024(3)
C26 0.0307(7) 0.0277(7) 0.0266(6) 0.0035(5) 0.0076(5) 0.0149(5)
C27 0.0214(5) 0.0252(6) 0.0226(6) 0.0052(5) -0.0035(4) 0.0014(4)
C28 0.0180(5) 0.0167(4) 0.0145(4) -0.0003(3) 0.0053(3) 0.0002(4)
C29 0.0244(6) 0.0228(6) 0.0197(5) 0.0028(4) 0.0102(4) -0.0011(4)
C30 0.0266(6) 0.0239(6) 0.0269(6) 0.0024(5) 0.0100(5) 0.0100(5)
C31 0.0179(5) 0.0144(5) 0.0307(6) -0.0006(4) 0.0028(4) 0.0001(4)
C32 0.0287(6) 0.0181(5) 0.0293(7) 0.0038(5) 0.0008(5) -0.0050(5)
O1 0.0336(6) 0.0323(6) 0.0505(8) 0.0138(6) -0.0088(6) 0.0047(5)
O2 0.0364(6) 0.0319(6) 0.0475(8) 0.0158(6) 0.0171(6) 0.0001(5)
P1 0.01612(12) 0.01269(11) 0.01137(11) 0.00010(8) -0.00087(9) 0.00301(9)
P2 0.01347(11) 0.01090(10) 0.01141(11) 0.00086(8) 0.00028(8) 0.00151(8)
P3 0.01662(12) 0.01233(11) 0.01145(11) 0.00050(8) 0.00250(9) -0.00294(9)
P4 0.01294(11) 0.01056(10) 0.01143(10) 0.00059(8) 0.00238(8) -0.00092(8)
Rh1 0.01205(3) 0.01007(3) 0.01148(3) 0.00039(2) 0.00060(2) 0.00205(2)
Rh2 0.01236(3) 0.00961(3) 0.01156(3) 0.00042(2) 0.00185(2) -0.00189(2)

loop_
_atom_type_symbol
_atom_type_description
_atom_type_scat_dispersion_real
_atom_type_scat_dispersion_imag
_atom_type_scat_source
C C 0.0033 0.0016 'International Tables Vol C Tables 4.2.6.8 and 6.1.1.4'
H H 0.0000 0.0000 'International Tables Vol C Tables 4.2.6.8 and 6.1.1.4'
O O 0.0106 0.0060 'International Tables Vol C Tables 4.2.6.8 and 6.1.1.4'
P P 0.1023 0.0942 'International Tables Vol C Tables 4.2.6.8 and 6.1.1.4'
Rh Rh -1.1178 0.9187 'International Tables Vol C Tables 4.2.6.8 and 6.1.1.4'

loop_
_geom_angle_atom_site_label_1
_geom_angle_atom_site_label_2
_geom_angle_atom_site_label_3
_geom_angle
C2 C1 P1 112.33(8)
C2 C1 H1A 109.1
P1 C1 H1A 109.1
C2 C1 H1B 109.1
P1 C1 H1B 109.1
H1A C1 H1B 107.9
C1 C2 P2 111.87(8)
C1 C2 H2A 109.2
P2 C2 H2A 109.2
C1 C2 H2B 109.2
P2 C2 H2B 109.2
H2A C2 H2B 107.9
C5 C3 C4 111.11(13)
C5 C3 P1 115.15(10)
C4 C3 P1 110.16(9)
C5 C3 H3 106.6
C4 C3 H3 106.6
P1 C3 H3 106.6
C3 C4 H4A 109.5
C3 C4 H4B 109.5
H4A C4 H4B 109.5
C3 C4 H4C 109.5
H4A C4 H4C 109.5
H4B C4 H4C 109.5
C3 C5 H5A 109.5
C3 C5 H5B 109.5
H5A C5 H5B 109.5
C3 C5 H5C 109.5
H5A C5 H5C 109.5
H5B C5 H5C 109.5
C7 C6 C8 109.48(13)
C7 C6 P1 110.36(10)
C8 C6 P1 111.97(10)
C7 C6 H6 108.3
C8 C6 H6 108.3
P1 C6 H6 108.3
C6 C7 H7A 109.5
C6 C7 H7B 109.5
H7A C7 H7B 109.5
C6 C7 H7C 109.5
H7A C7 H7C 109.5
H7B C7 H7C 109.5
C6 C8 H8A 109.5
C6 C8 H8B 109.5
H8A C8 H8B 109.5
C6 C8 H8C 109.5
H8A C8 H8C 109.5
H8B C8 H8C 109.5
C11 C9 C10 109.83(12)
C11 C9 P2 112.03(9)
C10 C9 P2 110.68(9)
C11 C9 H9 108.1
C10 C9 H9 108.1
P2 C9 H9 108.1
C9 C10 H10A 109.5
C9 C10 H10B 109.5
H10A C10 H10B 109.5
C9 C10 H10C 109.5
H10A C10 H10C 109.5
H10B C10 H10C 109.5
C9 C11 H11A 109.5
C9 C11 H11B 109.5
H11A C11 H11B 109.5
C9 C11 H11C 109.5
H11A C11 H11C 109.5
H11B C11 H11C 109.5
C14 C12 C13 111.58(11)
C14 C12 P2 114.32(9)
C13 C12 P2 110.38(8)
C14 C12 H12 106.7
C13 C12 H12 106.7
P2 C12 H12 106.7
C12 C13 H13A 109.5
C12 C13 H13B 109.5
H13A C13 H13B 109.5
C12 C13 H13C 109.5
H13A C13 H13C 109.5
H13B C13 H13C 109.5
C12 C14 H14A 109.5
C12 C14 H14B 109.5
H14A C14 H14B 109.5
C12 C14 H14C 109.5
H14A C14 H14C 109.5
H14B C14 H14C 109.5
O1 C15 Rh1 179.25(15)
Rh1 C16 H16A 109.5
Rh1 C16 H16B 109.5
H16A C16 H16B 109.5
Rh1 C16 H16C 109.5
H16A C16 H16C 109.5
H16B C16 H16C 109.5
C18 C17 P3 112.27(8)
C18 C17 H17A 109.2
P3 C17 H17A 109.2
C18 C17 H17B 109.2
P3 C17 H17B 109.2
H17A C17 H17B 107.9
C17 C18 P4 111.97(8)
C17 C18 H18A 109.2
P4 C18 H18A 109.2
C17 C18 H18B 109.2
P4 C18 H18B 109.2
H18A C18 H18B 107.9
C20 C19 C21 111.14(12)
C20 C19 P3 115.12(10)
C21 C19 P3 110.14(9)
C20 C19 H19 106.6
C21 C19 H19 106.6
P3 C19 H19 106.6
C19 C20 H20A 109.5
C19 C20 H20B 109.5
H20A C20 H20B 109.5
C19 C20 H20C 109.5
H20A C20 H20C 109.5
H20B C20 H20C 109.5
C19 C21 H21A 109.5
C19 C21 H21B 109.5
H21A C21 H21B 109.5
C19 C21 H21C 109.5
H21A C21 H21C 109.5
H21B C21 H21C 109.5
C24 C22 C23 109.66(13)
C24 C22 P3 109.99(10)
C23 C22 P3 112.06(10)
C24 C22 H22 108.3
C23 C22 H22 108.3
P3 C22 H22 108.3
C22 C23 H23A 109.5
C22 C23 H23B 109.5
H23A C23 H23B 109.5
C22 C23 H23C 109.5
H23A C23 H23C 109.5
H23B C23 H23C 109.5
C22 C24 H24A 109.5
C22 C24 H24B 109.5
H24A C24 H24B 109.5
C22 C24 H24C 109.5
H24A C24 H24C 109.5
H24B C24 H24C 109.5
C27 C25 C26 110.12(12)
C27 C25 P4 111.93(9)
C26 C25 P4 110.79(9)
C27 C25 H25 107.9
C26 C25 H25 107.9
P4 C25 H25 107.9
C25 C26 H26A 109.5
C25 C26 H26B 109.5
H26A C26 H26B 109.5
C25 C26 H26C 109.5
H26A C26 H26C 109.5
H26B C26 H26C 109.5
C25 C27 H27A 109.5
C25 C27 H27B 109.5
H27A C27 H27B 109.5
C25 C27 H27C 109.5
H27A C27 H27C 109.5
H27B C27 H27C 109.5
C30 C28 C29 111.37(11)
C30 C28 P4 110.38(9)
C29 C28 P4 114.05(9)
C30 C28 H28 106.9
C29 C28 H28 106.9
P4 C28 H28 106.9
C28 C29 H29A 109.5
C28 C29 H29B 109.5
H29A C29 H29B 109.5
C28 C29 H29C 109.5
H29A C29 H29C 109.5
H29B C29 H29C 109.5
C28 C30 H30A 109.5
C28 C30 H30B 109.5
H30A C30 H30B 109.5
C28 C30 H30C 109.5
H30A C30 H30C 109.5
H30B C30 H30C 109.5
O2 C31 Rh2 179.04(13)
Rh2 C32 H32A 109.5
Rh2 C32 H32B 109.5
H32A C32 H32B 109.5
Rh2 C32 H32C 109.5
H32A C32 H32C 109.5
H32B C32 H32C 109.5
C3 P1 C1 103.66(6)
C3 P1 C6 102.93(7)
C1 P1 C6 102.62(6)
C3 P1 Rh1 117.75(5)
C1 P1 Rh1 110.87(4)
C6 P1 Rh1 117.14(5)
C12 P2 C2 103.90(6)
C12 P2 C9 104.04(6)
C2 P2 C9 103.25(6)
C12 P2 Rh1 116.41(4)
C2 P2 Rh1 109.82(4)
C9 P2 Rh1 117.79(4)
C17 P3 C19 103.63(6)
C17 P3 C22 102.61(6)
C19 P3 C22 103.16(6)
C17 P3 Rh2 110.81(4)
C19 P3 Rh2 117.61(4)
C22 P3 Rh2 117.18(5)
C28 P4 C18 104.05(6)
C28 P4 C25 103.81(6)
C18 P4 C25 103.30(6)
C28 P4 Rh2 116.79(4)
C18 P4 Rh2 109.60(4)
C25 P4 Rh2 117.67(4)
C15 Rh1 C16 89.89(6)
C15 Rh1 P1 94.59(4)
C16 Rh1 P1 174.19(4)
C15 Rh1 P2 177.32(4)
C16 Rh1 P2 90.60(4)
P1 Rh1 P2 85.093(11)
C31 Rh2 C32 89.92(6)
C31 Rh2 P3 94.38(4)
C32 Rh2 P3 174.88(4)
C31 Rh2 P4 177.21(4)
C32 Rh2 P4 90.64(4)
P3 Rh2 P4 85.197(11)

loop_
_geom_bond_atom_site_label_1
_geom_bond_atom_site_label_2
_geom_bond_distance
C1 C2 1.5340(17)
C1 P1 1.8527(12)
C1 H1A 0.9900
C1 H1B 0.9900
C2 P2 1.8513(12)
C2 H2A 0.9900
C2 H2B 0.9900
C3 C5 1.524(2)
C3 C4 1.534(2)
C3 P1 1.8510(13)
C3 H3 1.0000
C4 H4A 0.9800
C4 H4B 0.9800
C4 H4C 0.9800
C5 H5A 0.9800
C5 H5B 0.9800
C5 H5C 0.9800
C6 C7 1.524(2)
C6 C8 1.528(2)
C6 P1 1.8540(14)
C6 H6 1.0000
C7 H7A 0.9800
C7 H7B 0.9800
C7 H7C 0.9800
C8 H8A 0.9800
C8 H8B 0.9800
C8 H8C 0.9800
C9 C11 1.527(2)
C9 C10 1.528(2)
C9 P2 1.8532(12)
C9 H9 1.0000
C10 H10A 0.9800
C10 H10B 0.9800
C10 H10C 0.9800
C11 H11A 0.9800
C11 H11B 0.9800
C11 H11C 0.9800
C12 C14 1.5302(17)
C12 C13 1.5322(19)
C12 P2 1.8464(12)
C12 H12 1.0000
C13 H13A 0.9800
C13 H13B 0.9800
C13 H13C 0.9800
C14 H14A 0.9800
C14 H14B 0.9800
C14 H14C 0.9800
C15 O1 1.1153(19)
C15 Rh1 1.8870(15)
C16 Rh1 2.1236(16)
C16 H16A 0.9800
C16 H16B 0.9800
C16 H16C 0.9800
C17 C18 1.5360(17)
C17 P3 1.8522(12)
C17 H17A 0.9900
C17 H17B 0.9900
C18 P4 1.8501(12)
C18 H18A 0.9900
C18 H18B 0.9900
C19 C20 1.5254(19)
C19 C21 1.532(2)
C19 P3 1.8533(13)
C19 H19 1.0000
C20 H20A 0.9800
C20 H20B 0.9800
C20 H20C 0.9800
C21 H21A 0.9800
C21 H21B 0.9800
C21 H21C 0.9800
C22 C24 1.525(2)
C22 C23 1.527(2)
C22 P3 1.8564(14)
C22 H22 1.0000
C23 H23A 0.9800
C23 H23B 0.9800
C23 H23C 0.9800
C24 H24A 0.9800
C24 H24B 0.9800
C24 H24C 0.9800
C25 C27 1.5291(19)
C25 C26 1.5306(19)
C25 P4 1.8527(12)
C25 H25 1.0000
C26 H26A 0.9800
C26 H26B 0.9800
C26 H26C 0.9800
C27 H27A 0.9800
C27 H27B 0.9800
C27 H27C 0.9800
C28 C30 1.5290(19)
C28 C29 1.5298(18)
C28 P4 1.8460(12)
C28 H28 1.0000
C29 H29A 0.9800
C29 H29B 0.9800
C29 H29C 0.9800
C30 H30A 0.9800
C30 H30B 0.9800
C30 H30C 0.9800
C31 O2 1.1223(18)
C31 Rh2 1.8761(14)
C32 Rh2 2.1237(16)
C32 H32A 0.9800
C32 H32B 0.9800
C32 H32C 0.9800
P1 Rh1 2.2765(3)
P2 Rh1 2.3158(3)
P3 Rh2 2.2756(3)
P4 Rh2 2.3194(3)

loop_
_geom_torsion_atom_site_label_1
_geom_torsion_atom_site_label_2
_geom_torsion_atom_site_label_3
_geom_torsion_atom_site_label_4
_geom_torsion
P1 C1 C2 P2 -35.14(12)
P3 C17 C18 P4 35.45(12)
C5 C3 P1 C1 55.73(12)
C4 C3 P1 C1 -70.87(11)
C5 C3 P1 C6 -50.92(12)
C4 C3 P1 C6 -177.52(10)
C5 C3 P1 Rh1 178.56(9)
C4 C3 P1 Rh1 51.97(11)
C2 C1 P1 C3 154.21(10)
C2 C1 P1 C6 -98.90(10)
C2 C1 P1 Rh1 26.94(11)
C7 C6 P1 C3 -178.65(11)
C8 C6 P1 C3 -56.42(12)
C7 C6 P1 C1 73.91(12)
C8 C6 P1 C1 -163.87(11)
C7 C6 P1 Rh1 -47.76(12)
C8 C6 P1 Rh1 74.46(11)
C14 C12 P2 C2 55.13(11)
C13 C12 P2 C2 -71.63(10)
C14 C12 P2 C9 -52.65(11)
C13 C12 P2 C9 -179.41(9)
C14 C12 P2 Rh1 175.98(8)
C13 C12 P2 Rh1 49.22(10)
C1 C2 P2 C12 153.84(9)
C1 C2 P2 C9 -97.80(10)
C1 C2 P2 Rh1 28.65(10)
C11 C9 P2 C12 -59.91(11)
C10 C9 P2 C12 177.14(10)
C11 C9 P2 C2 -168.17(10)
C10 C9 P2 C2 68.89(11)
C11 C9 P2 Rh1 70.64(10)
C10 C9 P2 Rh1 -52.31(11)
C18 C17 P3 C19 -154.24(10)
C18 C17 P3 C22 98.64(10)
C18 C17 P3 Rh2 -27.22(10)
C20 C19 P3 C17 -55.71(12)
C21 C19 P3 C17 70.89(11)
C20 C19 P3 C22 51.00(12)
C21 C19 P3 C22 177.59(10)
C20 C19 P3 Rh2 -178.34(9)
C21 C19 P3 Rh2 -51.74(11)
C24 C22 P3 C17 -74.51(12)
C23 C22 P3 C17 163.23(11)
C24 C22 P3 C19 178.01(11)
C23 C22 P3 C19 55.76(12)
C24 C22 P3 Rh2 47.09(12)
C23 C22 P3 Rh2 -75.16(11)
C30 C28 P4 C18 74.34(11)
C29 C28 P4 C18 -51.92(11)
C30 C28 P4 C25 -177.86(10)
C29 C28 P4 C25 55.88(11)
C30 C28 P4 Rh2 -46.57(11)
C29 C28 P4 Rh2 -172.83(8)
C17 C18 P4 C28 -154.38(9)
C17 C18 P4 C25 97.45(10)
C17 C18 P4 Rh2 -28.76(10)
C27 C25 P4 C28 57.93(10)
C26 C25 P4 C28 -178.73(10)
C27 C25 P4 C18 166.29(9)
C26 C25 P4 C18 -70.37(11)
C27 C25 P4 Rh2 -72.84(10)
C26 C25 P4 Rh2 50.50(11)
O1 C15 Rh1 C16 26(12)
O1 C15 Rh1 P1 -157(12)
O1 C15 Rh1 P2 -74(12)
C3 P1 Rh1 C15 50.96(7)
C1 P1 Rh1 C15 170.05(6)
C6 P1 Rh1 C15 -72.68(6)
C3 P1 Rh1 C16 -168.7(4)
C1 P1 Rh1 C16 -49.6(4)
C6 P1 Rh1 C16 67.6(4)
C3 P1 Rh1 P2 -126.37(5)
C1 P1 Rh1 P2 -7.28(5)
C6 P1 Rh1 P2 109.99(5)
C12 P2 Rh1 C15 149.4(10)
C2 P2 Rh1 C15 -93.0(10)
C9 P2 Rh1 C15 24.7(10)
C12 P2 Rh1 C16 48.78(6)
C2 P2 Rh1 C16 166.43(6)
C9 P2 Rh1 C16 -75.83(7)
C12 P2 Rh1 P1 -127.31(5)
C2 P2 Rh1 P1 -9.66(5)
C9 P2 Rh1 P1 108.08(5)
O2 C31 Rh2 C32 -105(9)
O2 C31 Rh2 P3 78(9)
O2 C31 Rh2 P4 -3(10)
C17 P3 Rh2 C31 -169.77(6)
C19 P3 Rh2 C31 -50.88(7)
C22 P3 Rh2 C31 72.99(6)
C17 P3 Rh2 C32 43.1(5)
C19 P3 Rh2 C32 162.0(5)
C22 P3 Rh2 C32 -74.1(5)
C17 P3 Rh2 P4 7.46(5)
C19 P3 Rh2 P4 126.35(5)
C22 P3 Rh2 P4 -109.77(5)
C28 P4 Rh2 C31 -151.1(9)
C18 P4 Rh2 C31 91.0(9)
C25 P4 Rh2 C31 -26.6(9)
C28 P4 Rh2 C32 -49.48(6)
C18 P4 Rh2 C32 -167.42(6)
C25 P4 Rh2 C32 75.04(6)
C28 P4 Rh2 P3 127.54(5)
C18 P4 Rh2 P3 9.60(5)
C25 P4 Rh2 P3 -107.94(5)
